data_8105742
loop_
_publ_author_name
'Zhang, Lilei'
'Xie, Mengru'

_publ_section_title
;
 The crystal structure of
 (E)-3-(2-chlorophenyl)-1-ferrocenylprop-2-en-1-one, C19H15ClFeO
;
_journal_issue 4
_journal_name_full 'Zeitschrift f\"ur Kristallographie - New Crystal Structures'
_journal_page_first 531
_journal_page_last 533
_journal_paper_doi 10.1515/ncrs-2022-0042
_journal_volume 237
_journal_year 2022
_chemical_formula_moiety 'C19 H15 Cl Fe O'
_chemical_formula_sum 'C19 H15 Cl Fe O'
_chemical_formula_weight 350.61
_space_group_crystal_system triclinic
_space_group_IT_number 2
_space_group_name_Hall '-P 1'
_space_group_name_H-M_alt 'P -1'
_atom_sites_solution_hydrogens geom
_cell_angle_alpha 80.350(2)
_cell_angle_beta 76.9640(10)
_cell_angle_gamma 86.921(2)
_cell_formula_units_Z 6
_cell_length_a 10.2693(5)
_cell_length_b 11.2568(6)
_cell_length_c 20.8930(10)
_cell_measurement_reflns_used 4608
_cell_measurement_temperature 170
_cell_measurement_theta_max 26.014
_cell_measurement_theta_min 2.234
_cell_volume 2319.4(2)
_computing_cell_refinement 'SAINT V8.40A (?, 2016) [1]'
_computing_data_reduction 'SAINT V8.40A (?, 2016) [1]'
_computing_molecular_graphics 'Olex2 1.5 (Dolomanov et al., 2009) [2]'
_computing_publication_material 'Olex2 1.5 (Dolomanov et al., 2009) [2]'
_computing_structure_refinement 'SHELXL 2019/2 (Sheldrick, 2015) [3]'
_computing_structure_solution 'XT (Sheldrick, 2015) [4]'
_diffrn_ambient_temperature 170.00
_diffrn_measured_fraction_theta_full 0.996
_diffrn_measured_fraction_theta_max 0.989
_diffrn_measurement_device_type 'D8 VENTURE'
_diffrn_measurement_method '\f and \w scans'
_diffrn_radiation_type MoK\a
_diffrn_radiation_wavelength 0.71073
_diffrn_reflns_av_R_equivalents 0.0751
_diffrn_reflns_av_unetI/netI 0.0984
_diffrn_reflns_Laue_measured_fraction_full 0.996
_diffrn_reflns_Laue_measured_fraction_max 0.989
_diffrn_reflns_limit_h_max 12
_diffrn_reflns_limit_h_min -11
_diffrn_reflns_limit_k_max 14
_diffrn_reflns_limit_k_min -14
_diffrn_reflns_limit_l_max 26
_diffrn_reflns_limit_l_min -26
_diffrn_reflns_number 26628
_diffrn_reflns_point_group_measured_fraction_full 0.996
_diffrn_reflns_point_group_measured_fraction_max 0.989
_diffrn_reflns_theta_full 25.242
_diffrn_reflns_theta_max 26.440
_diffrn_reflns_theta_min 2.027
_exptl_absorpt_coefficient_mu 1.146
_exptl_absorpt_correction_T_max 0.7454
_exptl_absorpt_correction_T_min 0.6724
_exptl_absorpt_correction_type multi-scan
_exptl_absorpt_process_details
'SADABS-2016/2 (Bruker,2016/2) was used for absorption correction. wR2(int) was 0.1098 before and 0.0601 after correction. The Ratio of minimum to maximum transmission is 0.9021. The \l/2 correction factor is Not present.'
_exptl_crystal_colour red
_exptl_crystal_colour_primary red
_exptl_crystal_density_diffrn 1.506
_exptl_crystal_description block
_exptl_crystal_F_000 1080
_exptl_crystal_size_max 0.14
_exptl_crystal_size_mid 0.11
_exptl_crystal_size_min 0.06
_refine_diff_density_max 0.379
_refine_diff_density_min -0.480
_refine_diff_density_rms 0.094
_refine_ls_extinction_coef 0.00071(11)
_refine_ls_extinction_expression Fc^*^=kFc[1+0.001xFc^2^\l^3^/sin(2\q)]^-1/4^
_refine_ls_extinction_method 'SHELXL-2019/2 (Sheldrick 2019)'
_refine_ls_goodness_of_fit_ref 1.044
_refine_ls_hydrogen_treatment constr
_refine_ls_matrix_type full
_refine_ls_number_parameters 596
_refine_ls_number_reflns 9450
_refine_ls_number_restraints 0
_refine_ls_restrained_S_all 1.044
_refine_ls_R_factor_all 0.1143
_refine_ls_R_factor_gt 0.0534
_refine_ls_shift/su_max 0.001
_refine_ls_shift/su_mean 0.000
_refine_ls_structure_factor_coef Fsqd
_refine_ls_weighting_details 'w=1/[\s^2^(Fo^2^)+(0.0127P)^2^+1.8377P] where P=(Fo^2^+2Fc^2^)/3'
_refine_ls_weighting_scheme calc
_refine_ls_wR_factor_gt 0.0747
_refine_ls_wR_factor_ref 0.0968
_reflns_Friedel_coverage 0.000
_reflns_Friedel_fraction_full .
_reflns_Friedel_fraction_max .
_reflns_number_gt 5797
_reflns_number_total 9450
_reflns_threshold_expression 'I > 2\s(I)'
_cod_data_source_file suppl_j_ncrs-2022-0042_suppl.cif
_cod_data_source_block mo
_cod_database_code 8105742
_shelx_space_group_comment
;
The symmetry employed for this shelxl refinement is uniquely defined
by the following loop, which should always be used as a source of
symmetry information in preference to the above space-group names.
They are only intended as comments.
;
_shelx_estimated_absorpt_t_max 0.934
_shelx_estimated_absorpt_t_min 0.856
_olex2_refinement_description
;
1. Fixed Uiso
 At 1.2 times of:
  All C(H) groups
2.a Aromatic/amide H refined with riding coordinates:
 C1(H1), C2(H2), C4(H4), C5(H5), C6(H6), C7(H7), C8(H8), C9(H9), C10(H10),
 C12(H12), C13(H13), C16(H16), C17(H17), C18(H18), C19(H19), C21(H21), C22(H22),
  C23(H23), C24(H24), C26(H26), C27(H27), C30(H30), C31(H31), C32(H32),
 C33(H33), C34(H34), C35(H35), C36(H36), C37(H37), C38(H38), C39(H39), C40(H40),
  C41(H41), C42(H42), C43(H43), C44(H44), C45(H45), C46(H46), C48(H48),
 C50(H50), C51(H51), C53(H53), C54(H54), C55(H55), C56(H56)
;
_olex2_submission_special_instructions 'No special instructions were received'

loop_
_space_group_symop_operation_xyz
'x, y, z'
'-x, -y, -z'

loop_
_atom_site_label
_atom_site_type_symbol
_atom_site_fract_x
_atom_site_fract_y
_atom_site_fract_z
_atom_site_U_iso_or_equiv
_atom_site_adp_type
_atom_site_occupancy
_atom_site_site_symmetry_order
_atom_site_calc_flag
_atom_site_refinement_flags_posn
_atom_site_refinement_flags_adp
_atom_site_refinement_flags_occupancy
_atom_site_disorder_assembly
_atom_site_disorder_group
C1 C 1.0155(4) 0.4610(4) 0.6198(2) 0.0373(11) Uani 1 1 d . . . . .
H1 H 0.960078 0.462717 0.588888 0.045 Uiso 1 1 calc R U . . .
C2 C 1.0073(4) 0.5422(4) 0.66520(19) 0.0328(10) Uani 1 1 d . . . . .
H2 H 0.945593 0.607692 0.670343 0.039 Uiso 1 1 calc R U . . .
C3 C 1.1095(4) 0.5077(4) 0.70243(19) 0.0281(9) Uani 1 1 d . . . . .
C4 C 1.1787(4) 0.4048(4) 0.67834(19) 0.0311(10) Uani 1 1 d . . . . .
H4 H 1.251413 0.362770 0.693579 0.037 Uiso 1 1 calc R U . . .
C5 C 1.1198(4) 0.3768(4) 0.6279(2) 0.0377(11) Uani 1 1 d . . . . .
H5 H 1.146038 0.312180 0.603505 0.045 Uiso 1 1 calc R U . . .
C6 C 0.7975(4) 0.2952(4) 0.7341(2) 0.0452(12) Uani 1 1 d . . . . .
H6 H 0.739908 0.302203 0.703906 0.054 Uiso 1 1 calc R U . . .
C7 C 0.7985(4) 0.3716(4) 0.7808(2) 0.0405(11) Uani 1 1 d . . . . .
H7 H 0.740970 0.439368 0.787733 0.049 Uiso 1 1 calc R U . . .
C8 C 0.8982(4) 0.2058(4) 0.7405(2) 0.0408(12) Uani 1 1 d . . . . .
H8 H 0.919446 0.141657 0.715442 0.049 Uiso 1 1 calc R U . . .
C9 C 0.8997(4) 0.3306(4) 0.81551(19) 0.0347(11) Uani 1 1 d . . . . .
H9 H 0.922170 0.365818 0.849766 0.042 Uiso 1 1 calc R U . . .
C10 C 0.9613(4) 0.2281(4) 0.7903(2) 0.0359(11) Uani 1 1 d . . . . .
H10 H 1.032992 0.182115 0.804459 0.043 Uiso 1 1 calc R U . . .
C11 C 1.1288(4) 0.5564(4) 0.7604(2) 0.0313(10) Uani 1 1 d . . . . .
C12 C 1.0310(4) 0.6468(4) 0.7865(2) 0.0326(10) Uani 1 1 d . . . . .
H12 H 0.961178 0.672929 0.764049 0.039 Uiso 1 1 calc R U . . .
C13 C 1.0368(4) 0.6930(4) 0.8400(2) 0.0333(10) Uani 1 1 d . . . . .
H13 H 1.102249 0.660014 0.863935 0.040 Uiso 1 1 calc R U . . .
C14 C 0.9513(4) 0.7905(4) 0.8655(2) 0.0304(10) Uani 1 1 d . . . . .
C15 C 0.9658(4) 0.8380(4) 0.92081(19) 0.0326(10) Uani 1 1 d . . . . .
C16 C 0.8944(4) 0.9384(4) 0.9400(2) 0.0357(11) Uani 1 1 d . . . . .
H16 H 0.907633 0.969031 0.977684 0.043 Uiso 1 1 calc R U . . .
C17 C 0.8042(4) 0.9941(4) 0.9046(2) 0.0379(11) Uani 1 1 d . . . . .
H17 H 0.755690 1.063612 0.917485 0.045 Uiso 1 1 calc R U . . .
C18 C 0.7845(4) 0.9485(4) 0.8502(2) 0.0438(12) Uani 1 1 d . . . . .
H18 H 0.721330 0.986000 0.825976 0.053 Uiso 1 1 calc R U . . .
C19 C 0.8561(4) 0.8492(4) 0.8313(2) 0.0355(11) Uani 1 1 d . . . . .
H19 H 0.841250 0.818792 0.793790 0.043 Uiso 1 1 calc R U . . .
Cl2 Cl 1.07745(11) 0.77116(11) 0.96854(5) 0.0466(3) Uani 1 1 d . . . . .
Fe1 Fe 0.97948(6) 0.37285(5) 0.71595(3) 0.02744(16) Uani 1 1 d . . . . .
O1 O 1.2249(3) 0.5230(3) 0.78557(14) 0.0403(8) Uani 1 1 d . . . . .
C20 C 0.9865(4) 1.1423(4) 0.54650(19) 0.0285(10) Uani 1 1 d . . . . .
C21 C 1.1182(4) 1.1056(4) 0.5347(2) 0.0370(11) Uani 1 1 d . . . . .
H21 H 1.183095 1.153643 0.502557 0.044 Uiso 1 1 calc R U . . .
C22 C 1.1568(4) 0.9992(4) 0.5695(2) 0.0430(12) Uani 1 1 d . . . . .
H22 H 1.247855 0.973656 0.561463 0.052 Uiso 1 1 calc R U . . .
C23 C 1.0610(4) 0.9299(4) 0.6164(2) 0.0412(12) Uani 1 1 d . . . . .
H23 H 1.086541 0.857123 0.641055 0.049 Uiso 1 1 calc R U . . .
C24 C 0.9295(4) 0.9668(4) 0.6270(2) 0.0348(10) Uani 1 1 d . . . . .
H24 H 0.864572 0.916814 0.657899 0.042 Uiso 1 1 calc R U . . .
C25 C 0.8876(4) 1.0757(4) 0.59371(19) 0.0282(10) Uani 1 1 d . . . . .
C26 C 0.7478(4) 1.1173(4) 0.60747(19) 0.0302(10) Uani 1 1 d . . . . .
H26 H 0.723246 1.182520 0.577036 0.036 Uiso 1 1 calc R U . . .
C27 C 0.6534(4) 1.0723(4) 0.65834(19) 0.0312(10) Uani 1 1 d . . . . .
H27 H 0.675838 1.008159 0.689980 0.037 Uiso 1 1 calc R U . . .
C28 C 0.5135(4) 1.1179(4) 0.66806(19) 0.0277(9) Uani 1 1 d . . . . .
C29 C 0.4128(4) 1.0457(3) 0.71899(19) 0.0266(9) Uani 1 1 d . . . . .
C30 C 0.2730(4) 1.0696(4) 0.73013(19) 0.0302(10) Uani 1 1 d . . . . .
H30 H 0.229766 1.132473 0.705908 0.036 Uiso 1 1 calc R U . . .
C31 C 0.2100(4) 0.9835(4) 0.7834(2) 0.0414(12) Uani 1 1 d . . . . .
H31 H 0.116440 0.978203 0.801212 0.050 Uiso 1 1 calc R U . . .
C32 C 0.4358(4) 0.9435(4) 0.76660(19) 0.0334(10) Uani 1 1 d . . . . .
H32 H 0.519906 0.907585 0.770895 0.040 Uiso 1 1 calc R U . . .
C33 C 0.3085(4) 0.9064(4) 0.8061(2) 0.0449(12) Uani 1 1 d . . . . .
H33 H 0.292546 0.840643 0.841696 0.054 Uiso 1 1 calc R U . . .
C34 C 0.3406(7) 1.0847(6) 0.9093(3) 0.084(2) Uani 1 1 d . . . . .
H34 H 0.330805 1.016347 0.943366 0.100 Uiso 1 1 calc R U . . .
C35 C 0.4615(6) 1.1296(8) 0.8686(4) 0.099(3) Uani 1 1 d . . . . .
H35 H 0.548392 1.097618 0.870448 0.118 Uiso 1 1 calc R U . . .
C36 C 0.4308(6) 1.2304(6) 0.8247(3) 0.079(2) Uani 1 1 d . . . . .
H36 H 0.493395 1.278366 0.791218 0.094 Uiso 1 1 calc R U . . .
C37 C 0.2935(5) 1.2477(4) 0.8386(2) 0.0506(13) Uani 1 1 d . . . . .
H37 H 0.245483 1.309811 0.816460 0.061 Uiso 1 1 calc R U . . .
C38 C 0.2378(5) 1.1580(4) 0.8908(2) 0.0532(14) Uani 1 1 d . . . . .
H38 H 0.145249 1.148599 0.910401 0.064 Uiso 1 1 calc R U . . .
Cl3 Cl 0.94509(10) 1.27827(10) 0.50079(5) 0.0379(3) Uani 1 1 d . . . . .
Fe3 Fe 0.34247(6) 1.08104(6) 0.81255(3) 0.03316(17) Uani 1 1 d . . . . .
O3 O 0.4824(3) 1.2107(3) 0.63423(14) 0.0410(8) Uani 1 1 d . . . . .
C39 C 0.5045(5) 0.8046(5) 0.5223(3) 0.0551(15) Uani 1 1 d . . . . .
H39 H 0.564827 0.822707 0.480342 0.066 Uiso 1 1 calc R U . . .
C40 C 0.5044(5) 0.8554(4) 0.5770(3) 0.0540(14) Uani 1 1 d . . . . .
H40 H 0.564738 0.914693 0.579522 0.065 Uiso 1 1 calc R U . . .
C41 C 0.4022(5) 0.8065(4) 0.6284(2) 0.0503(14) Uani 1 1 d . . . . .
H41 H 0.379970 0.826266 0.672050 0.060 Uiso 1 1 calc R U . . .
C42 C 0.3371(4) 0.7224(4) 0.6043(3) 0.0509(14) Uani 1 1 d . . . . .
H42 H 0.263011 0.674663 0.628543 0.061 Uiso 1 1 calc R U . . .
C43 C 0.4027(5) 0.7225(5) 0.5376(3) 0.0522(14) Uani 1 1 d . . . . .
H43 H 0.380916 0.674609 0.508220 0.063 Uiso 1 1 calc R U . . .
C44 C 0.6925(4) 0.5675(4) 0.5647(2) 0.0432(12) Uani 1 1 d . . . . .
H44 H 0.739090 0.568845 0.519796 0.052 Uiso 1 1 calc R U . . .
C45 C 0.5810(5) 0.4954(4) 0.5981(2) 0.0422(12) Uani 1 1 d . . . . .
H45 H 0.539773 0.440223 0.579333 0.051 Uiso 1 1 calc R U . . .
C46 C 0.7221(4) 0.6369(4) 0.60951(19) 0.0351(11) Uani 1 1 d . . . . .
H46 H 0.791959 0.693528 0.600000 0.042 Uiso 1 1 calc R U . . .
C47 C 0.6293(4) 0.6075(4) 0.67183(19) 0.0268(9) Uani 1 1 d . . . . .
C48 C 0.5417(4) 0.5193(4) 0.6639(2) 0.0327(10) Uani 1 1 d . . . . .
H48 H 0.469530 0.483114 0.697084 0.039 Uiso 1 1 calc R U . . .
C49 C 0.6258(4) 0.6647(4) 0.73057(19) 0.0268(9) Uani 1 1 d . . . . .
C50 C 0.5211(4) 0.6247(3) 0.79105(19) 0.0269(9) Uani 1 1 d . . . . .
H50 H 0.448838 0.579188 0.787123 0.032 Uiso 1 1 calc R U . . .
C51 C 0.5247(4) 0.6498(3) 0.85000(19) 0.0299(10) Uani 1 1 d . . . . .
H51 H 0.594528 0.700316 0.851886 0.036 Uiso 1 1 calc R U . . .
C52 C 0.4309(4) 0.6072(4) 0.91309(19) 0.0288(10) Uani 1 1 d . . . . .
C53 C 0.3495(4) 0.5080(4) 0.9195(2) 0.0352(11) Uani 1 1 d . . . . .
H53 H 0.352028 0.470118 0.881845 0.042 Uiso 1 1 calc R U . . .
C54 C 0.2655(4) 0.4644(4) 0.9796(2) 0.0416(12) Uani 1 1 d . . . . .
H54 H 0.210028 0.397868 0.982867 0.050 Uiso 1 1 calc R U . . .
C55 C 0.2622(4) 0.5173(4) 1.0349(2) 0.0426(12) Uani 1 1 d . . . . .
H55 H 0.205722 0.485907 1.076325 0.051 Uiso 1 1 calc R U . . .
C56 C 0.3398(4) 0.6149(4) 1.0305(2) 0.0404(11) Uani 1 1 d . . . . .
H56 H 0.336586 0.651961 1.068528 0.048 Uiso 1 1 calc R U . . .
C57 C 0.4229(4) 0.6589(4) 0.97017(19) 0.0314(10) Uani 1 1 d . . . . .
Cl1 Cl 0.51792(13) 0.78416(11) 0.96709(6) 0.0520(3) Uani 1 1 d . . . . .
Fe2 Fe 0.53173(6) 0.67378(5) 0.59881(3) 0.02652(15) Uani 1 1 d . . . . .
O2 O 0.7091(3) 0.7394(3) 0.73009(13) 0.0400(8) Uani 1 1 d . . . . .

loop_
_atom_site_aniso_label
_atom_site_aniso_U_11
_atom_site_aniso_U_22
_atom_site_aniso_U_33
_atom_site_aniso_U_23
_atom_site_aniso_U_13
_atom_site_aniso_U_12
C1 0.047(3) 0.038(3) 0.027(2) -0.005(2) -0.008(2) -0.003(2)
C2 0.040(3) 0.026(2) 0.031(2) 0.0026(19) -0.012(2) 0.002(2)
C3 0.027(2) 0.026(2) 0.029(2) -0.0007(19) -0.0059(19) -0.0018(18)
C4 0.025(2) 0.034(3) 0.032(2) -0.003(2) -0.0013(19) -0.0015(19)
C5 0.040(3) 0.038(3) 0.032(2) -0.009(2) 0.000(2) -0.001(2)
C6 0.031(3) 0.052(3) 0.054(3) 0.001(3) -0.016(2) -0.011(2)
C7 0.029(2) 0.042(3) 0.046(3) -0.003(2) -0.002(2) 0.004(2)
C8 0.048(3) 0.031(3) 0.044(3) -0.010(2) -0.008(2) -0.011(2)
C9 0.037(3) 0.040(3) 0.026(2) -0.004(2) -0.004(2) -0.005(2)
C10 0.034(2) 0.033(3) 0.036(3) 0.002(2) -0.005(2) 0.000(2)
C11 0.035(2) 0.023(2) 0.034(2) 0.0005(19) -0.006(2) -0.007(2)
C12 0.033(2) 0.032(3) 0.036(2) -0.007(2) -0.013(2) 0.001(2)
C13 0.029(2) 0.030(3) 0.042(3) -0.003(2) -0.012(2) -0.003(2)
C14 0.028(2) 0.028(2) 0.035(2) -0.005(2) -0.006(2) -0.0090(19)
C15 0.030(2) 0.038(3) 0.028(2) 0.001(2) -0.005(2) -0.007(2)
C16 0.037(3) 0.044(3) 0.027(2) -0.007(2) -0.005(2) -0.009(2)
C17 0.039(3) 0.032(3) 0.043(3) -0.010(2) -0.005(2) 0.001(2)
C18 0.043(3) 0.040(3) 0.051(3) -0.008(2) -0.017(2) 0.003(2)
C19 0.037(3) 0.039(3) 0.035(3) -0.011(2) -0.014(2) -0.004(2)
Cl2 0.0454(7) 0.0616(8) 0.0358(6) -0.0099(6) -0.0160(6) 0.0096(6)
Fe1 0.0275(3) 0.0263(3) 0.0288(3) -0.0042(3) -0.0065(3) -0.0013(3)
O1 0.0344(17) 0.0396(19) 0.054(2) -0.0130(15) -0.0204(15) 0.0017(14)
C20 0.032(2) 0.028(2) 0.025(2) -0.0020(18) -0.0088(19) 0.0020(19)
C21 0.028(2) 0.041(3) 0.037(3) 0.001(2) -0.001(2) -0.003(2)
C22 0.031(2) 0.047(3) 0.048(3) -0.002(2) -0.008(2) 0.009(2)
C23 0.041(3) 0.038(3) 0.041(3) 0.005(2) -0.010(2) 0.004(2)
C24 0.033(2) 0.038(3) 0.031(2) -0.002(2) -0.003(2) -0.003(2)
C25 0.029(2) 0.029(2) 0.026(2) -0.0045(19) -0.0035(19) -0.0007(19)
C26 0.032(2) 0.030(2) 0.027(2) -0.0037(19) -0.0028(19) -0.0028(19)
C27 0.031(2) 0.034(3) 0.026(2) -0.0011(19) -0.0049(19) -0.002(2)
C28 0.032(2) 0.026(2) 0.027(2) -0.0109(19) -0.0036(19) -0.0016(19)
C29 0.027(2) 0.021(2) 0.030(2) -0.0048(18) -0.0021(18) 0.0008(18)
C30 0.028(2) 0.027(2) 0.035(2) -0.0068(19) -0.0050(19) 0.0008(19)
C31 0.026(2) 0.034(3) 0.055(3) 0.005(2) 0.003(2) -0.009(2)
C32 0.033(2) 0.025(2) 0.037(3) -0.003(2) 0.001(2) 0.0053(19)
C33 0.040(3) 0.032(3) 0.051(3) 0.008(2) 0.004(2) -0.001(2)
C34 0.107(5) 0.112(5) 0.032(3) -0.023(3) -0.025(3) 0.072(4)
C35 0.055(4) 0.175(8) 0.102(6) -0.103(6) -0.047(4) 0.062(5)
C36 0.062(4) 0.105(6) 0.082(5) -0.066(4) 0.001(4) -0.029(4)
C37 0.067(4) 0.051(3) 0.039(3) -0.019(3) -0.014(3) 0.005(3)
C38 0.057(3) 0.063(4) 0.031(3) -0.010(3) 0.003(2) 0.031(3)
Cl3 0.0334(6) 0.0348(7) 0.0396(6) 0.0060(5) -0.0042(5) -0.0015(5)
Fe3 0.0314(3) 0.0379(4) 0.0265(3) -0.0043(3) -0.0011(3) 0.0075(3)
O3 0.0398(18) 0.0353(19) 0.0382(18) 0.0081(15) 0.0000(14) 0.0055(14)
C39 0.040(3) 0.069(4) 0.046(3) 0.012(3) -0.007(3) 0.010(3)
C40 0.053(3) 0.028(3) 0.090(4) 0.002(3) -0.041(3) -0.003(2)
C41 0.068(4) 0.053(3) 0.036(3) -0.020(3) -0.023(3) 0.033(3)
C42 0.023(2) 0.040(3) 0.076(4) 0.014(3) 0.000(3) -0.002(2)
C43 0.054(3) 0.060(4) 0.061(3) -0.033(3) -0.037(3) 0.019(3)
C44 0.047(3) 0.046(3) 0.028(2) -0.005(2) 0.004(2) 0.017(2)
C45 0.061(3) 0.026(3) 0.040(3) -0.013(2) -0.009(2) 0.008(2)
C46 0.027(2) 0.044(3) 0.029(2) 0.003(2) -0.0014(19) 0.003(2)
C47 0.023(2) 0.028(2) 0.027(2) -0.0004(19) -0.0051(18) 0.0041(18)
C48 0.041(3) 0.025(2) 0.030(2) -0.0030(19) -0.005(2) 0.001(2)
C49 0.024(2) 0.028(2) 0.027(2) 0.0047(19) -0.0105(18) 0.0036(19)
C50 0.025(2) 0.027(2) 0.029(2) -0.0045(19) -0.0072(18) -0.0021(18)
C51 0.036(2) 0.021(2) 0.034(2) -0.0031(19) -0.011(2) 0.0000(19)
C52 0.033(2) 0.027(2) 0.027(2) -0.0031(19) -0.0107(19) 0.0047(19)
C53 0.038(3) 0.037(3) 0.031(2) -0.005(2) -0.008(2) -0.004(2)
C54 0.036(3) 0.044(3) 0.041(3) -0.002(2) -0.004(2) -0.003(2)
C55 0.042(3) 0.051(3) 0.027(2) 0.005(2) 0.001(2) 0.001(2)
C56 0.050(3) 0.044(3) 0.028(2) -0.011(2) -0.011(2) 0.012(2)
C57 0.040(3) 0.028(2) 0.029(2) -0.0040(19) -0.014(2) 0.001(2)
Cl1 0.0790(9) 0.0391(7) 0.0429(7) -0.0123(6) -0.0171(6) -0.0106(7)
Fe2 0.0274(3) 0.0279(4) 0.0246(3) -0.0057(3) -0.0059(3) 0.0016(3)
O2 0.0375(17) 0.045(2) 0.0382(18) 0.0013(15) -0.0119(14) -0.0194(15)

loop_
_atom_type_symbol
_atom_type_description
_atom_type_scat_dispersion_real
_atom_type_scat_dispersion_imag
_atom_type_scat_source
C C 0.0033 0.0016 'International Tables Vol C Tables 4.2.6.8 and 6.1.1.4'
H H 0.0000 0.0000 'International Tables Vol C Tables 4.2.6.8 and 6.1.1.4'
Cl Cl 0.1484 0.1585 'International Tables Vol C Tables 4.2.6.8 and 6.1.1.4'
Fe Fe 0.3463 0.8444 'International Tables Vol C Tables 4.2.6.8 and 6.1.1.4'
O O 0.0106 0.0060 'International Tables Vol C Tables 4.2.6.8 and 6.1.1.4'

loop_
_geom_angle_atom_site_label_1
_geom_angle_atom_site_label_2
_geom_angle_atom_site_label_3
_geom_angle
_geom_angle_site_symmetry_1
_geom_angle_site_symmetry_3
C2 C1 H1 125.6 . .
C2 C1 C5 108.7(4) . .
C2 C1 Fe1 68.7(2) . .
C5 C1 H1 125.6 . .
C5 C1 Fe1 70.4(2) . .
Fe1 C1 H1 126.8 . .
C1 C2 H2 126.2 . .
C1 C2 C3 107.6(4) . .
C1 C2 Fe1 70.8(2) . .
C3 C2 H2 126.2 . .
C3 C2 Fe1 69.0(2) . .
Fe1 C2 H2 125.7 . .
C2 C3 C11 127.2(4) . .
C2 C3 Fe1 69.2(2) . .
C4 C3 C2 107.2(4) . .
C4 C3 C11 125.1(4) . .
C4 C3 Fe1 70.5(2) . .
C11 C3 Fe1 119.3(3) . .
C3 C4 H4 126.0 . .
C3 C4 Fe1 68.3(2) . .
C5 C4 C3 108.0(4) . .
C5 C4 H4 126.0 . .
C5 C4 Fe1 70.4(2) . .
Fe1 C4 H4 126.8 . .
C1 C5 C4 108.5(4) . .
C1 C5 H5 125.8 . .
C1 C5 Fe1 69.4(2) . .
C4 C5 H5 125.8 . .
C4 C5 Fe1 69.4(2) . .
Fe1 C5 H5 127.1 . .
C7 C6 H6 126.3 . .
C7 C6 C8 107.4(4) . .
C7 C6 Fe1 69.8(2) . .
C8 C6 H6 126.3 . .
C8 C6 Fe1 69.7(2) . .
Fe1 C6 H6 125.7 . .
C6 C7 H7 125.8 . .
C6 C7 C9 108.4(4) . .
C6 C7 Fe1 69.8(2) . .
C9 C7 H7 125.8 . .
C9 C7 Fe1 69.9(2) . .
Fe1 C7 H7 126.1 . .
C6 C8 H8 125.8 . .
C6 C8 Fe1 69.6(2) . .
C10 C8 C6 108.4(4) . .
C10 C8 H8 125.8 . .
C10 C8 Fe1 69.9(2) . .
Fe1 C8 H8 126.2 . .
C7 C9 H9 126.1 . .
C7 C9 Fe1 69.6(2) . .
C10 C9 C7 107.8(4) . .
C10 C9 H9 126.1 . .
C10 C9 Fe1 69.7(2) . .
Fe1 C9 H9 126.2 . .
C8 C10 C9 107.9(4) . .
C8 C10 H10 126.0 . .
C8 C10 Fe1 69.8(2) . .
C9 C10 H10 126.0 . .
C9 C10 Fe1 69.9(2) . .
Fe1 C10 H10 125.9 . .
C3 C11 C12 117.8(4) . .
O1 C11 C3 120.5(4) . .
O1 C11 C12 121.7(4) . .
C11 C12 H12 118.8 . .
C13 C12 C11 122.4(4) . .
C13 C12 H12 118.8 . .
C12 C13 H13 117.1 . .
C12 C13 C14 125.7(4) . .
C14 C13 H13 117.1 . .
C15 C14 C13 122.9(4) . .
C15 C14 C19 115.9(4) . .
C19 C14 C13 121.0(4) . .
C14 C15 Cl2 120.3(3) . .
C16 C15 C14 122.2(4) . .
C16 C15 Cl2 117.6(3) . .
C15 C16 H16 120.0 . .
C17 C16 C15 120.1(4) . .
C17 C16 H16 120.0 . .
C16 C17 H17 120.1 . .
C16 C17 C18 119.7(4) . .
C18 C17 H17 120.1 . .
C17 C18 H18 120.0 . .
C19 C18 C17 119.9(4) . .
C19 C18 H18 120.0 . .
C14 C19 H19 118.9 . .
C18 C19 C14 122.2(4) . .
C18 C19 H19 118.9 . .
C1 Fe1 C5 40.20(16) . .
C2 Fe1 C1 40.54(15) . .
C2 Fe1 C4 69.28(16) . .
C2 Fe1 C5 68.35(17) . .
C2 Fe1 C6 120.04(18) . .
C2 Fe1 C7 107.19(18) . .
C2 Fe1 C8 155.69(17) . .
C2 Fe1 C9 124.88(17) . .
C2 Fe1 C10 162.08(17) . .
C3 Fe1 C1 68.96(16) . .
C3 Fe1 C2 41.85(15) . .
C3 Fe1 C4 41.19(15) . .
C3 Fe1 C5 68.62(16) . .
C3 Fe1 C6 156.71(18) . .
C3 Fe1 C7 121.80(18) . .
C3 Fe1 C8 161.19(17) . .
C3 Fe1 C9 108.03(16) . .
C3 Fe1 C10 124.70(16) . .
C4 Fe1 C1 68.08(16) . .
C4 Fe1 C5 40.22(15) . .
C6 Fe1 C1 106.79(18) . .
C6 Fe1 C4 160.30(18) . .
C6 Fe1 C5 123.77(18) . .
C6 Fe1 C7 40.38(17) . .
C6 Fe1 C8 40.69(17) . .
C6 Fe1 C9 68.22(18) . .
C6 Fe1 C10 68.32(17) . .
C7 Fe1 C1 124.07(18) . .
C7 Fe1 C4 158.15(17) . .
C7 Fe1 C5 160.23(18) . .
C7 Fe1 C9 40.54(15) . .
C7 Fe1 C10 68.03(17) . .
C8 Fe1 C1 121.03(17) . .
C8 Fe1 C4 124.27(18) . .
C8 Fe1 C5 107.79(18) . .
C8 Fe1 C7 67.87(18) . .
C8 Fe1 C9 67.83(17) . .
C8 Fe1 C10 40.32(16) . .
C9 Fe1 C1 161.19(17) . .
C9 Fe1 C4 122.69(16) . .
C9 Fe1 C5 157.61(17) . .
C10 Fe1 C1 156.48(17) . .
C10 Fe1 C4 108.34(17) . .
C10 Fe1 C5 122.04(18) . .
C10 Fe1 C9 40.39(16) . .
C21 C20 C25 122.1(4) . .
C21 C20 Cl3 117.7(3) . .
C25 C20 Cl3 120.2(3) . .
C20 C21 H21 119.9 . .
C20 C21 C22 120.2(4) . .
C22 C21 H21 119.9 . .
C21 C22 H22 120.3 . .
C21 C22 C23 119.3(4) . .
C23 C22 H22 120.3 . .
C22 C23 H23 120.1 . .
C24 C23 C22 119.9(4) . .
C24 C23 H23 120.1 . .
C23 C24 H24 118.9 . .
C23 C24 C25 122.2(4) . .
C25 C24 H24 118.9 . .
C20 C25 C24 116.2(4) . .
C20 C25 C26 121.8(4) . .
C24 C25 C26 122.0(4) . .
C25 C26 H26 117.1 . .
C27 C26 C25 125.7(4) . .
C27 C26 H26 117.1 . .
C26 C27 H27 118.8 . .
C26 C27 C28 122.5(4) . .
C28 C27 H27 118.8 . .
C29 C28 C27 117.0(4) . .
O3 C28 C27 121.5(4) . .
O3 C28 C29 121.4(4) . .
C28 C29 Fe3 124.6(3) . .
C30 C29 C28 124.3(4) . .
C30 C29 C32 108.1(3) . .
C30 C29 Fe3 69.8(2) . .
C32 C29 C28 127.5(4) . .
C32 C29 Fe3 69.9(2) . .
C29 C30 H30 126.1 . .
C29 C30 Fe3 69.2(2) . .
C31 C30 C29 107.8(4) . .
C31 C30 H30 126.1 . .
C31 C30 Fe3 70.4(3) . .
Fe3 C30 H30 126.0 . .
C30 C31 H31 125.6 . .
C30 C31 C33 108.7(4) . .
C30 C31 Fe3 69.3(2) . .
C33 C31 H31 125.6 . .
C33 C31 Fe3 69.9(3) . .
Fe3 C31 H31 126.7 . .
C29 C32 H32 126.6 . .
C29 C32 Fe3 68.7(2) . .
C33 C32 C29 106.8(4) . .
C33 C32 H32 126.6 . .
C33 C32 Fe3 69.9(2) . .
Fe3 C32 H32 126.4 . .
C31 C33 C32 108.5(4) . .
C31 C33 H33 125.7 . .
C31 C33 Fe3 69.8(3) . .
C32 C33 H33 125.7 . .
C32 C33 Fe3 69.4(2) . .
Fe3 C33 H33 126.6 . .
C35 C34 H34 126.1 . .
C35 C34 Fe3 69.8(3) . .
C38 C34 H34 126.1 . .
C38 C34 C35 107.9(6) . .
C38 C34 Fe3 70.7(3) . .
Fe3 C34 H34 125.1 . .
C34 C35 H35 126.3 . .
C34 C35 C36 107.5(5) . .
C34 C35 Fe3 69.7(3) . .
C36 C35 H35 126.3 . .
C36 C35 Fe3 70.0(3) . .
Fe3 C35 H35 125.6 . .
C35 C36 H36 125.9 . .
C35 C36 Fe3 69.5(4) . .
C37 C36 C35 108.2(6) . .
C37 C36 H36 125.9 . .
C37 C36 Fe3 70.8(3) . .
Fe3 C36 H36 125.4 . .
C36 C37 H37 126.0 . .
C36 C37 C38 108.0(5) . .
C36 C37 Fe3 69.5(3) . .
C38 C37 H37 126.0 . .
C38 C37 Fe3 69.8(3) . .
Fe3 C37 H37 126.3 . .
C34 C38 C37 108.4(5) . .
C34 C38 H38 125.8 . .
C34 C38 Fe3 69.4(3) . .
C37 C38 H38 125.8 . .
C37 C38 Fe3 70.3(3) . .
Fe3 C38 H38 126.1 . .
C29 Fe3 C30 41.00(14) . .
C29 Fe3 C31 68.30(16) . .
C29 Fe3 C32 41.39(15) . .
C29 Fe3 C33 68.60(16) . .
C29 Fe3 C34 157.7(2) . .
C29 Fe3 C35 123.0(2) . .
C29 Fe3 C36 109.8(2) . .
C29 Fe3 C37 125.94(17) . .
C29 Fe3 C38 161.46(17) . .
C30 Fe3 C31 40.35(15) . .
C30 Fe3 C32 69.20(16) . .
C30 Fe3 C33 68.24(17) . .
C30 Fe3 C37 108.71(18) . .
C30 Fe3 C38 123.99(18) . .
C31 Fe3 C33 40.26(16) . .
C31 Fe3 C37 121.76(19) . .
C32 Fe3 C31 68.42(17) . .
C32 Fe3 C33 40.70(15) . .
C32 Fe3 C37 162.81(18) . .
C34 Fe3 C30 159.3(2) . .
C34 Fe3 C31 122.8(2) . .
C34 Fe3 C32 120.7(2) . .
C34 Fe3 C33 106.5(2) . .
C34 Fe3 C35 40.5(2) . .
C34 Fe3 C36 67.9(3) . .
C34 Fe3 C37 67.4(2) . .
C34 Fe3 C38 39.95(18) . .
C35 Fe3 C30 158.8(3) . .
C35 Fe3 C31 159.8(3) . .
C35 Fe3 C32 108.0(2) . .
C35 Fe3 C33 124.2(3) . .
C35 Fe3 C36 40.5(2) . .
C35 Fe3 C37 67.4(2) . .
C35 Fe3 C38 67.4(2) . .
C36 Fe3 C30 123.1(2) . .
C36 Fe3 C31 157.3(3) . .
C36 Fe3 C32 126.2(2) . .
C36 Fe3 C33 162.0(2) . .
C36 Fe3 C37 39.7(2) . .
C36 Fe3 C38 67.1(2) . .
C37 Fe3 C33 155.74(19) . .
C38 Fe3 C31 107.1(2) . .
C38 Fe3 C32 155.43(17) . .
C38 Fe3 C33 120.30(19) . .
C38 Fe3 C37 39.96(17) . .
C40 C39 H39 125.5 . .
C40 C39 C43 109.0(5) . .
C40 C39 Fe2 70.3(3) . .
C43 C39 H39 125.5 . .
C43 C39 Fe2 70.0(3) . .
Fe2 C39 H39 125.8 . .
C39 C40 H40 125.6 . .
C39 C40 C41 108.8(4) . .
C39 C40 Fe2 70.7(3) . .
C41 C40 H40 125.6 . .
C41 C40 Fe2 69.7(3) . .
Fe2 C40 H40 125.6 . .
C40 C41 H41 126.2 . .
C40 C41 C42 107.7(4) . .
C40 C41 Fe2 70.5(3) . .
C42 C41 H41 126.2 . .
C42 C41 Fe2 69.7(3) . .
Fe2 C41 H41 125.2 . .
C41 C42 H42 126.6 . .
C41 C42 C43 106.8(4) . .
C41 C42 Fe2 69.7(3) . .
C43 C42 H42 126.6 . .
C43 C42 Fe2 70.1(3) . .
Fe2 C42 H42 125.1 . .
C39 C43 C42 107.8(4) . .
C39 C43 H43 126.1 . .
C39 C43 Fe2 70.5(3) . .
C42 C43 H43 126.1 . .
C42 C43 Fe2 69.4(3) . .
Fe2 C43 H43 125.6 . .
C45 C44 H44 125.9 . .
C45 C44 Fe2 69.6(2) . .
C46 C44 H44 125.9 . .
C46 C44 C45 108.2(4) . .
C46 C44 Fe2 69.1(2) . .
Fe2 C44 H44 127.0 . .
C44 C45 H45 125.8 . .
C44 C45 Fe2 70.0(2) . .
C48 C45 C44 108.4(4) . .
C48 C45 H45 125.8 . .
C48 C45 Fe2 69.3(2) . .
Fe2 C45 H45 126.5 . .
C44 C46 H46 125.8 . .
C44 C46 C47 108.3(4) . .
C44 C46 Fe2 70.6(2) . .
C47 C46 H46 125.8 . .
C47 C46 Fe2 69.3(2) . .
Fe2 C46 H46 125.8 . .
C46 C47 C49 124.3(4) . .
C46 C47 Fe2 69.5(2) . .
C48 C47 C46 107.1(4) . .
C48 C47 C49 128.6(3) . .
C48 C47 Fe2 69.6(2) . .
C49 C47 Fe2 124.0(3) . .
C45 C48 C47 108.1(4) . .
C45 C48 H48 126.0 . .
C45 C48 Fe2 70.3(2) . .
C47 C48 H48 126.0 . .
C47 C48 Fe2 69.2(2) . .
Fe2 C48 H48 126.1 . .
C47 C49 C50 117.2(3) . .
O2 C49 C47 121.2(4) . .
O2 C49 C50 121.6(4) . .
C49 C50 H50 118.8 . .
C51 C50 C49 122.5(4) . .
C51 C50 H50 118.8 . .
C50 C51 H51 116.9 . .
C50 C51 C52 126.2(4) . .
C52 C51 H51 116.9 . .
C53 C52 C51 121.0(4) . .
C57 C52 C51 122.2(4) . .
C57 C52 C53 116.8(4) . .
C52 C53 H53 119.5 . .
C54 C53 C52 121.1(4) . .
C54 C53 H53 119.5 . .
C53 C54 H54 119.9 . .
C55 C54 C53 120.2(4) . .
C55 C54 H54 119.9 . .
C54 C55 H55 119.8 . .
C56 C55 C54 120.4(4) . .
C56 C55 H55 119.8 . .
C55 C56 H56 120.4 . .
C55 C56 C57 119.3(4) . .
C57 C56 H56 120.4 . .
C52 C57 Cl1 120.3(3) . .
C56 C57 C52 122.3(4) . .
C56 C57 Cl1 117.4(3) . .
C39 Fe2 C44 108.66(19) . .
C39 Fe2 C45 129.4(2) . .
C40 Fe2 C39 39.01(19) . .
C40 Fe2 C44 129.6(2) . .
C40 Fe2 C45 166.8(2) . .
C41 Fe2 C39 66.52(19) . .
C41 Fe2 C40 39.78(19) . .
C41 Fe2 C43 67.47(18) . .
C41 Fe2 C44 167.8(2) . .
C41 Fe2 C45 151.2(2) . .
C41 Fe2 C46 130.6(2) . .
C41 Fe2 C47 109.66(17) . .
C41 Fe2 C48 118.96(19) . .
C42 Fe2 C39 67.11(18) . .
C42 Fe2 C40 67.28(19) . .
C42 Fe2 C41 40.57(19) . .
C42 Fe2 C43 40.49(18) . .
C42 Fe2 C44 149.6(2) . .
C42 Fe2 C45 117.3(2) . .
C42 Fe2 C46 169.3(2) . .
C42 Fe2 C47 130.32(18) . .
C42 Fe2 C48 108.81(17) . .
C43 Fe2 C39 39.52(19) . .
C43 Fe2 C40 66.44(19) . .
C43 Fe2 C44 116.59(19) . .
C43 Fe2 C45 108.28(19) . .
C45 Fe2 C44 40.45(17) . .
C46 Fe2 C39 117.40(18) . .
C46 Fe2 C40 109.55(19) . .
C46 Fe2 C43 148.86(19) . .
C46 Fe2 C44 40.32(16) . .
C46 Fe2 C45 68.21(18) . .
C46 Fe2 C48 68.91(16) . .
C47 Fe2 C39 150.6(2) . .
C47 Fe2 C40 118.91(19) . .
C47 Fe2 C43 168.8(2) . .
C47 Fe2 C44 68.61(16) . .
C47 Fe2 C45 68.64(17) . .
C47 Fe2 C46 41.24(14) . .
C47 Fe2 C48 41.20(15) . .
C48 Fe2 C39 167.2(2) . .
C48 Fe2 C40 152.2(2) . .
C48 Fe2 C43 129.6(2) . .
C48 Fe2 C44 68.27(17) . .
C48 Fe2 C45 40.42(15) . .

loop_
_geom_bond_atom_site_label_1
_geom_bond_atom_site_label_2
_geom_bond_distance
_geom_bond_site_symmetry_2
C1 H1 0.9500 .
C1 C2 1.410(5) .
C1 C5 1.412(6) .
C1 Fe1 2.048(4) .
C2 H2 0.9500 .
C2 C3 1.442(5) .
C2 Fe1 2.021(4) .
C3 C4 1.430(5) .
C3 C11 1.466(5) .
C3 Fe1 2.017(4) .
C4 H4 0.9500 .
C4 C5 1.412(5) .
C4 Fe1 2.047(4) .
C5 H5 0.9500 .
C5 Fe1 2.061(4) .
C6 H6 0.9500 .
C6 C7 1.406(6) .
C6 C8 1.416(6) .
C6 Fe1 2.036(4) .
C7 H7 0.9500 .
C7 C9 1.413(5) .
C7 Fe1 2.037(4) .
C8 H8 0.9500 .
C8 C10 1.405(6) .
C8 Fe1 2.037(4) .
C9 H9 0.9500 .
C9 C10 1.408(6) .
C9 Fe1 2.041(4) .
C10 H10 0.9500 .
C10 Fe1 2.039(4) .
C11 C12 1.473(6) .
C11 O1 1.234(4) .
C12 H12 0.9500 .
C12 C13 1.324(5) .
C13 H13 0.9500 .
C13 C14 1.463(5) .
C14 C15 1.391(5) .
C14 C19 1.411(5) .
C15 C16 1.380(6) .
C15 Cl2 1.746(4) .
C16 H16 0.9500 .
C16 C17 1.374(6) .
C17 H17 0.9500 .
C17 C18 1.380(6) .
C18 H18 0.9500 .
C18 C19 1.370(6) .
C19 H19 0.9500 .
C20 C21 1.373(5) .
C20 C25 1.396(5) .
C20 Cl3 1.748(4) .
C21 H21 0.9500 .
C21 C22 1.381(5) .
C22 H22 0.9500 .
C22 C23 1.387(6) .
C23 H23 0.9500 .
C23 C24 1.372(5) .
C24 H24 0.9500 .
C24 C25 1.401(5) .
C25 C26 1.466(5) .
C26 H26 0.9500 .
C26 C27 1.317(5) .
C27 H27 0.9500 .
C27 C28 1.480(5) .
C28 C29 1.472(5) .
C28 O3 1.229(4) .
C29 C30 1.420(5) .
C29 C32 1.436(5) .
C29 Fe3 2.023(4) .
C30 H30 0.9500 .
C30 C31 1.406(5) .
C30 Fe3 2.032(4) .
C31 H31 0.9500 .
C31 C33 1.409(6) .
C31 Fe3 2.046(4) .
C32 H32 0.9500 .
C32 C33 1.421(5) .
C32 Fe3 2.040(4) .
C33 H33 0.9500 .
C33 Fe3 2.047(4) .
C34 H34 0.9500 .
C34 C35 1.402(9) .
C34 C38 1.388(6) .
C34 Fe3 2.024(5) .
C35 H35 0.9500 .
C35 C36 1.405(8) .
C35 Fe3 2.024(5) .
C36 H36 0.9500 .
C36 C37 1.384(7) .
C36 Fe3 2.030(5) .
C37 H37 0.9500 .
C37 C38 1.396(6) .
C37 Fe3 2.046(5) .
C38 H38 0.9500 .
C38 Fe3 2.040(4) .
C39 H39 0.9500 .
C39 C40 1.362(7) .
C39 C43 1.379(6) .
C39 Fe2 2.042(5) .
C40 H40 0.9500 .
C40 C41 1.383(6) .
C40 Fe2 2.037(5) .
C41 H41 0.9500 .
C41 C42 1.405(6) .
C41 Fe2 2.027(4) .
C42 H42 0.9500 .
C42 C43 1.406(6) .
C42 Fe2 2.027(4) .
C43 H43 0.9500 .
C43 Fe2 2.036(4) .
C44 H44 0.9500 .
C44 C45 1.416(6) .
C44 C46 1.407(6) .
C44 Fe2 2.051(4) .
C45 H45 0.9500 .
C45 C48 1.409(5) .
C45 Fe2 2.046(4) .
C46 H46 0.9500 .
C46 C47 1.430(5) .
C46 Fe2 2.031(4) .
C47 C48 1.429(5) .
C47 C49 1.471(5) .
C47 Fe2 2.029(4) .
C48 H48 0.9500 .
C48 Fe2 2.033(4) .
C49 C50 1.485(5) .
C49 O2 1.228(4) .
C50 H50 0.9500 .
C50 C51 1.318(5) .
C51 H51 0.9500 .
C51 C52 1.470(5) .
C52 C53 1.401(5) .
C52 C57 1.397(5) .
C53 H53 0.9500 .
C53 C54 1.384(5) .
C54 H54 0.9500 .
C54 C55 1.378(6) .
C55 H55 0.9500 .
C55 C56 1.371(6) .
C56 H56 0.9500 .
C56 C57 1.384(5) .
C57 Cl1 1.741(4) .

loop_
_geom_torsion_atom_site_label_1
_geom_torsion_atom_site_label_2
_geom_torsion_atom_site_label_3
_geom_torsion_atom_site_label_4
_geom_torsion
_geom_torsion_site_symmetry_1
_geom_torsion_site_symmetry_2
_geom_torsion_site_symmetry_3
_geom_torsion_site_symmetry_4
C1 C2 C3 C4 0.1(4) . . . .
C1 C2 C3 C11 -172.1(4) . . . .
C1 C2 C3 Fe1 -60.5(3) . . . .
C2 C1 C5 C4 -0.3(5) . . . .
C2 C1 C5 Fe1 58.2(3) . . . .
C2 C3 C4 C5 -0.3(4) . . . .
C2 C3 C4 Fe1 -59.7(3) . . . .
C2 C3 C11 C12 3.0(6) . . . .
C2 C3 C11 O1 -176.3(4) . . . .
C3 C4 C5 C1 0.4(4) . . . .
C3 C4 C5 Fe1 -58.1(3) . . . .
C3 C11 C12 C13 177.5(4) . . . .
C4 C3 C11 C12 -167.8(4) . . . .
C4 C3 C11 O1 12.9(6) . . . .
C5 C1 C2 C3 0.1(5) . . . .
C5 C1 C2 Fe1 -59.2(3) . . . .
C6 C7 C9 C10 -0.1(5) . . . .
C6 C7 C9 Fe1 59.3(3) . . . .
C6 C8 C10 C9 0.5(5) . . . .
C6 C8 C10 Fe1 -59.2(3) . . . .
C7 C6 C8 C10 -0.6(5) . . . .
C7 C6 C8 Fe1 -59.9(3) . . . .
C7 C9 C10 C8 -0.2(5) . . . .
C7 C9 C10 Fe1 59.4(3) . . . .
C8 C6 C7 C9 0.4(5) . . . .
C8 C6 C7 Fe1 59.8(3) . . . .
C11 C3 C4 C5 172.1(4) . . . .
C11 C3 C4 Fe1 112.6(4) . . . .
C11 C12 C13 C14 174.2(4) . . . .
C12 C13 C14 C15 -177.6(4) . . . .
C12 C13 C14 C19 -3.4(6) . . . .
C13 C14 C15 C16 172.7(4) . . . .
C13 C14 C15 Cl2 -7.0(5) . . . .
C13 C14 C19 C18 -173.1(4) . . . .
C14 C15 C16 C17 0.8(6) . . . .
C15 C14 C19 C18 1.4(6) . . . .
C15 C16 C17 C18 0.6(6) . . . .
C16 C17 C18 C19 -0.9(7) . . . .
C17 C18 C19 C14 -0.1(7) . . . .
C19 C14 C15 C16 -1.8(6) . . . .
C19 C14 C15 Cl2 178.5(3) . . . .
Cl2 C15 C16 C17 -179.4(3) . . . .
Fe1 C1 C2 C3 59.4(3) . . . .
Fe1 C1 C5 C4 -58.5(3) . . . .
Fe1 C2 C3 C4 60.6(3) . . . .
Fe1 C2 C3 C11 -111.6(4) . . . .
Fe1 C3 C4 C5 59.5(3) . . . .
Fe1 C3 C11 C12 -82.0(4) . . . .
Fe1 C3 C11 O1 98.7(4) . . . .
Fe1 C4 C5 C1 58.5(3) . . . .
Fe1 C6 C7 C9 -59.4(3) . . . .
Fe1 C6 C8 C10 59.4(3) . . . .
Fe1 C7 C9 C10 -59.5(3) . . . .
Fe1 C8 C10 C9 59.7(3) . . . .
Fe1 C9 C10 C8 -59.6(3) . . . .
O1 C11 C12 C13 -3.3(6) . . . .
C20 C21 C22 C23 0.0(7) . . . .
C20 C25 C26 C27 -167.4(4) . . . .
C21 C20 C25 C24 -2.1(6) . . . .
C21 C20 C25 C26 178.1(4) . . . .
C21 C22 C23 C24 0.9(7) . . . .
C22 C23 C24 C25 -2.5(7) . . . .
C23 C24 C25 C20 3.1(6) . . . .
C23 C24 C25 C26 -177.1(4) . . . .
C24 C25 C26 C27 12.8(6) . . . .
C25 C20 C21 C22 0.7(7) . . . .
C25 C26 C27 C28 -178.7(4) . . . .
C26 C27 C28 C29 168.5(4) . . . .
C26 C27 C28 O3 -10.1(6) . . . .
C27 C28 C29 C30 -173.4(4) . . . .
C27 C28 C29 C32 8.5(6) . . . .
C27 C28 C29 Fe3 98.7(4) . . . .
C28 C29 C30 C31 -178.7(4) . . . .
C28 C29 C30 Fe3 -118.7(4) . . . .
C28 C29 C32 C33 178.5(4) . . . .
C28 C29 C32 Fe3 118.7(4) . . . .
C29 C30 C31 C33 0.3(5) . . . .
C29 C30 C31 Fe3 59.2(3) . . . .
C29 C32 C33 C31 0.0(5) . . . .
C29 C32 C33 Fe3 -59.0(3) . . . .
C30 C29 C32 C33 0.2(5) . . . .
C30 C29 C32 Fe3 -59.6(3) . . . .
C30 C31 C33 C32 -0.2(5) . . . .
C30 C31 C33 Fe3 58.6(3) . . . .
C32 C29 C30 C31 -0.3(5) . . . .
C32 C29 C30 Fe3 59.7(3) . . . .
C34 C35 C36 C37 0.6(6) . . . .
C34 C35 C36 Fe3 -59.9(4) . . . .
C35 C34 C38 C37 0.5(6) . . . .
C35 C34 C38 Fe3 60.1(4) . . . .
C35 C36 C37 C38 -0.3(6) . . . .
C35 C36 C37 Fe3 -59.6(4) . . . .
C36 C37 C38 C34 -0.1(6) . . . .
C36 C37 C38 Fe3 -59.2(3) . . . .
C38 C34 C35 C36 -0.6(7) . . . .
C38 C34 C35 Fe3 -60.7(4) . . . .
Cl3 C20 C21 C22 179.8(3) . . . .
Cl3 C20 C25 C24 178.7(3) . . . .
Cl3 C20 C25 C26 -1.1(5) . . . .
Fe3 C29 C30 C31 -60.0(3) . . . .
Fe3 C29 C32 C33 59.8(3) . . . .
Fe3 C30 C31 C33 -58.9(3) . . . .
Fe3 C31 C33 C32 -58.8(3) . . . .
Fe3 C32 C33 C31 59.0(3) . . . .
Fe3 C34 C35 C36 60.0(4) . . . .
Fe3 C34 C38 C37 -59.6(4) . . . .
Fe3 C35 C36 C37 60.4(4) . . . .
Fe3 C36 C37 C38 59.4(4) . . . .
Fe3 C37 C38 C34 59.1(4) . . . .
O3 C28 C29 C30 5.2(6) . . . .
O3 C28 C29 C32 -172.9(4) . . . .
O3 C28 C29 Fe3 -82.7(5) . . . .
C39 C40 C41 C42 0.1(5) . . . .
C39 C40 C41 Fe2 60.1(3) . . . .
C40 C39 C43 C42 0.0(6) . . . .
C40 C39 C43 Fe2 -59.7(3) . . . .
C40 C41 C42 C43 -0.1(5) . . . .
C40 C41 C42 Fe2 60.6(3) . . . .
C41 C42 C43 C39 0.1(5) . . . .
C41 C42 C43 Fe2 60.4(3) . . . .
C43 C39 C40 C41 0.0(6) . . . .
C43 C39 C40 Fe2 59.5(3) . . . .
C44 C45 C48 C47 0.1(5) . . . .
C44 C45 C48 Fe2 59.2(3) . . . .
C44 C46 C47 C48 -0.4(5) . . . .
C44 C46 C47 C49 -177.9(4) . . . .
C44 C46 C47 Fe2 -60.1(3) . . . .
C45 C44 C46 C47 0.4(5) . . . .
C45 C44 C46 Fe2 -58.8(3) . . . .
C46 C44 C45 C48 -0.3(5) . . . .
C46 C44 C45 Fe2 58.5(3) . . . .
C46 C47 C48 C45 0.2(5) . . . .
C46 C47 C48 Fe2 -59.6(3) . . . .
C46 C47 C49 C50 179.1(3) . . . .
C46 C47 C49 O2 -3.4(6) . . . .
C47 C49 C50 C51 165.6(4) . . . .
C48 C47 C49 C50 2.1(6) . . . .
C48 C47 C49 O2 179.6(4) . . . .
C49 C47 C48 C45 177.6(4) . . . .
C49 C47 C48 Fe2 117.8(4) . . . .
C49 C50 C51 C52 -175.5(4) . . . .
C50 C51 C52 C53 18.0(6) . . . .
C50 C51 C52 C57 -165.1(4) . . . .
C51 C52 C53 C54 177.1(4) . . . .
C51 C52 C57 C56 -176.5(4) . . . .
C51 C52 C57 Cl1 4.1(5) . . . .
C52 C53 C54 C55 -1.0(7) . . . .
C53 C52 C57 C56 0.5(6) . . . .
C53 C52 C57 Cl1 -178.9(3) . . . .
C53 C54 C55 C56 1.3(7) . . . .
C54 C55 C56 C57 -0.8(7) . . . .
C55 C56 C57 C52 -0.1(7) . . . .
C55 C56 C57 Cl1 179.3(3) . . . .
C57 C52 C53 C54 0.1(6) . . . .
Fe2 C39 C40 C41 -59.5(3) . . . .
Fe2 C39 C43 C42 59.7(3) . . . .
Fe2 C40 C41 C42 -60.0(3) . . . .
Fe2 C41 C42 C43 -60.6(3) . . . .
Fe2 C42 C43 C39 -60.3(3) . . . .
Fe2 C44 C45 C48 -58.8(3) . . . .
Fe2 C44 C46 C47 59.2(3) . . . .
Fe2 C45 C48 C47 -59.1(3) . . . .
Fe2 C46 C47 C48 59.7(3) . . . .
Fe2 C46 C47 C49 -117.9(4) . . . .
Fe2 C47 C48 C45 59.8(3) . . . .
Fe2 C47 C49 C50 92.0(4) . . . .
Fe2 C47 C49 O2 -90.4(4) . . . .
O2 C49 C50 C51 -12.0(6) . . . .
